data_2212964
loop_
_publ_author_name
'Jin-Di Yu'
'Gao-Yan Lian'
'Dan-Wei Zhang'
'Jing-Mei Wang'
'Min-Qin Chen'

_publ_section_title
;
 Methyl
 1-<i>tert</i>-butyl-4-(hydroxydiphenylmethyl)-2-oxopyrrolidine-3-carboxylate
;
_journal_coeditor_code LW2003
_journal_issue 4
_journal_name_full 'Acta Crystallographica Section E'
_journal_page_first o1766
_journal_page_last o1768
_journal_paper_doi 10.1107/S160053680701063X
_journal_volume 63
_journal_year 2007
_chemical_formula_iupac 'C23 H27 N O4'
_chemical_formula_moiety 'C23 H27 N O4'
_chemical_formula_sum 'C23 H27 N O4'
_chemical_formula_weight 381.46
_chemical_melting_point 422
_chemical_name_systematic
;
Methyl 1-tert-butyl-4-(hydroxydiphenylmethyl)-2-oxopyrrolidine-3-carboxylate
;
_space_group_IT_number 14
_symmetry_cell_setting monoclinic
_symmetry_space_group_name_Hall '-P 2ybc'
_symmetry_space_group_name_H-M 'P 1 21/c 1'
_atom_sites_solution_hydrogens geom
_atom_sites_solution_primary direct
_atom_sites_solution_secondary difmap
_audit_creation_method SHELXL97
_cell_angle_alpha 90.00
_cell_angle_beta 97.850(10)
_cell_angle_gamma 90.00
_cell_formula_units_Z 4
_cell_length_a 13.426(2)
_cell_length_b 11.001(2)
_cell_length_c 13.933(4)
_cell_measurement_reflns_used 25
_cell_measurement_temperature 295(2)
_cell_measurement_theta_max 13.76
_cell_measurement_theta_min 11.74
_cell_volume 2038.6(8)
_computing_cell_refinement 'CAD-4 Software'
_computing_data_collection 'CAD-4 Software (Enraf--Nonius, 1989)'
_computing_data_reduction 'XCAD (McArdle, 2000)'
_computing_molecular_graphics 'ORTEPII (Johnson, 1976) and PLATON (Spek, 2003)'
_computing_publication_material SHELXL97
_computing_structure_refinement 'SHELXL97 (Sheldrick, 1997)'
_computing_structure_solution 'SHELXS97 (Sheldrick, 1997)'
_diffrn_ambient_temperature 295(2)
_diffrn_measured_fraction_theta_full 1.000
_diffrn_measured_fraction_theta_max 1.000
_diffrn_measurement_device_type 'Enraf--Nonius CAD-4'
_diffrn_measurement_method \w/2\q
_diffrn_radiation_monochromator graphite
_diffrn_radiation_source 'fine-focus sealed tube'
_diffrn_radiation_type MoK\a
_diffrn_radiation_wavelength 0.71073
_diffrn_reflns_av_R_equivalents 0.0292
_diffrn_reflns_av_sigmaI/netI 0.0759
_diffrn_reflns_limit_h_max 15
_diffrn_reflns_limit_h_min -16
_diffrn_reflns_limit_k_max 13
_diffrn_reflns_limit_k_min -1
_diffrn_reflns_limit_l_max 16
_diffrn_reflns_limit_l_min 0
_diffrn_reflns_number 4247
_diffrn_reflns_theta_full 25.17
_diffrn_reflns_theta_max 25.17
_diffrn_reflns_theta_min 1.53
_diffrn_standards_interval_time 60
_diffrn_standards_number 3
_exptl_absorpt_coefficient_mu 0.085
_exptl_absorpt_correction_T_max 0.9751
_exptl_absorpt_correction_T_min 0.9670
_exptl_absorpt_correction_type empirical
_exptl_absorpt_process_details '(North <i>et al.</i>,  1968)'
_exptl_crystal_colour colourless
_exptl_crystal_density_diffrn 1.243
_exptl_crystal_density_method 'not measured'
_exptl_crystal_description parallelepiped
_exptl_crystal_F_000 816
_exptl_crystal_size_max 0.40
_exptl_crystal_size_mid 0.40
_exptl_crystal_size_min 0.30
_refine_diff_density_max 0.190
_refine_diff_density_min -0.163
_refine_ls_extinction_method none
_refine_ls_goodness_of_fit_ref 1.000
_refine_ls_hydrogen_treatment constr
_refine_ls_matrix_type full
_refine_ls_number_parameters 258
_refine_ls_number_reflns 3654
_refine_ls_number_restraints 0
_refine_ls_restrained_S_all 1.000
_refine_ls_R_factor_all 0.1272
_refine_ls_R_factor_gt 0.0428
_refine_ls_shift/su_max 0.000
_refine_ls_shift/su_mean 0.000
_refine_ls_structure_factor_coef Fsqd
_refine_ls_weighting_details 'calc w = 1/[\s^2^(Fo^2^)+(0.0532P)^2^+0.1905P] where P=(Fo^2^+2Fc^2^)/3'
_refine_ls_weighting_scheme calc
_refine_ls_wR_factor_gt 0.0963
_refine_ls_wR_factor_ref 0.1233
_reflns_number_gt 1873
_reflns_number_total 3654
_reflns_threshold_expression I>2\s(I)
_cod_data_source_file lw2003.cif
_cod_data_source_block I
_cod_original_sg_symbol_H-M 'P 21/c'
_cod_database_code 2212964
_cod_database_fobs_code 2212964

loop_
_symmetry_equiv_pos_as_xyz
'x, y, z'
'x, -y+1/2, z+1/2'
'-x, -y, -z'
'-x, y-1/2, -z-1/2'

loop_
_atom_site_type_symbol
_atom_site_label
_atom_site_fract_x
_atom_site_fract_y
_atom_site_fract_z
_atom_site_U_iso_or_equiv
_atom_site_adp_type
_atom_site_calc_flag
_atom_site_refinement_flags
_atom_site_occupancy
C C5 0.39787(17) 0.1364(2) 0.82282(16) 0.0370(6) Uani d . 1
O O1 0.46232(13) 0.25622(18) 0.65430(13) 0.0568(5) Uani d . 1
O O2 0.68706(15) 0.24328(18) 0.55609(13) 0.0596(6) Uani d . 1
O O3 0.62358(15) 0.05846(17) 0.57340(11) 0.0533(5) Uani d . 1
O O4 0.77506(13) 0.23350(15) 0.87884(11) 0.0436(5) Uani d . 1
H H4 0.7472 0.2309 0.9276 0.065 Uiso calc R 1
C C1 0.52047(19) 0.1969(2) 0.71149(17) 0.0380(6) Uani d . 1
C C2 0.63303(17) 0.1889(2) 0.70748(15) 0.0340(6) Uani d . 1
H H2 0.6641 0.2661 0.7304 0.041 Uiso calc R 1
C C3 0.66995(17) 0.0891(2) 0.78102(14) 0.0312(6) Uani d . 1
H H3 0.6729 0.0122 0.7460 0.037 Uiso calc R 1
C C4 0.58665(16) 0.0797(2) 0.84535(15) 0.0359(6) Uani d . 1
H H4A 0.5750 -0.0044 0.8614 0.043 Uiso calc R 1
H H4B 0.6042 0.1252 0.9049 0.043 Uiso calc R 1
N N1 0.49794(14) 0.13148(17) 0.78762(13) 0.0349(5) Uani d . 1
C C6 0.65241(18) 0.1685(2) 0.60464(17) 0.0383(6) Uani d . 1
C C7 0.6392(2) 0.0278(3) 0.47557(18) 0.0664(9) Uani d . 1
H H7A 0.6024 0.0853 0.4301 0.100 Uiso calc R 1
H H7B 0.6148 -0.0548 0.4603 0.100 Uiso calc R 1
H H7C 0.7112 0.0322 0.4701 0.100 Uiso calc R 1
C C8 0.3160(2) 0.0961(3) 0.74190(18) 0.0572(8) Uani d . 1
H H8A 0.3175 0.1483 0.6851 0.086 Uiso calc R 1
H H8B 0.2501 0.1025 0.7643 0.086 Uiso calc R 1
H H8C 0.3279 0.0115 0.7244 0.086 Uiso calc R 1
C C9 0.3967(2) 0.0505(3) 0.90838(18) 0.0516(8) Uani d . 1
H H9A 0.4149 -0.0316 0.8897 0.077 Uiso calc R 1
H H9B 0.3292 0.0492 0.9277 0.077 Uiso calc R 1
H H9C 0.4452 0.0786 0.9628 0.077 Uiso calc R 1
C C10 0.3799(2) 0.2649(3) 0.8549(2) 0.0567(8) Uani d . 1
H H10A 0.4299 0.2858 0.9105 0.085 Uiso calc R 1
H H10B 0.3123 0.2710 0.8736 0.085 Uiso calc R 1
H H10C 0.3860 0.3212 0.8015 0.085 Uiso calc R 1
C C11 0.77523(17) 0.1152(2) 0.83708(15) 0.0327(6) Uani d . 1
C C12 0.85193(17) 0.1184(2) 0.76491(16) 0.0356(6) Uani d . 1
C C13 0.90814(18) 0.2208(3) 0.75347(18) 0.0469(7) Uani d . 1
H H13 0.8994 0.2921 0.7912 0.056 Uiso calc R 1
C C14 0.9776(2) 0.2222(3) 0.6876(2) 0.0599(8) Uani d . 1
H H14 1.0152 0.2918 0.6806 0.072 Uiso calc R 1
C C15 0.9903(2) 0.1214(3) 0.6334(2) 0.0661(9) Uani d . 1
H H15 1.0367 0.1224 0.5896 0.079 Uiso calc R 1
C C16 0.9350(2) 0.0190(3) 0.6435(2) 0.0641(9) Uani d . 1
H H16 0.9433 -0.0494 0.6062 0.077 Uiso calc R 1
C C17 0.8667(2) 0.0173(3) 0.70931(18) 0.0496(7) Uani d . 1
H H17 0.8299 -0.0530 0.7164 0.060 Uiso calc R 1
C C18 0.80686(16) 0.0190(2) 0.91525(15) 0.0324(6) Uani d . 1
C C19 0.86649(18) 0.0514(3) 1.00077(17) 0.0455(7) Uani d . 1
H H19 0.8853 0.1322 1.0113 0.055 Uiso calc R 1
C C20 0.8983(2) -0.0347(3) 1.07053(19) 0.0538(8) Uani d . 1
H H20 0.9378 -0.0110 1.1276 0.065 Uiso calc R 1
C C21 0.87245(19) -0.1537(3) 1.05662(19) 0.0514(8) Uani d . 1
H H21 0.8946 -0.2112 1.1036 0.062 Uiso calc R 1
C C22 0.81324(18) -0.1883(3) 0.97243(18) 0.0456(7) Uani d . 1
H H22 0.7954 -0.2695 0.9622 0.055 Uiso calc R 1
C C23 0.78040(18) -0.1018(2) 0.90307(16) 0.0403(6) Uani d . 1
H H23 0.7395 -0.1256 0.8469 0.048 Uiso calc R 1

loop_
_atom_site_aniso_label
_atom_site_aniso_U_11
_atom_site_aniso_U_22
_atom_site_aniso_U_33
_atom_site_aniso_U_12
_atom_site_aniso_U_13
_atom_site_aniso_U_23
C5 0.0394(15) 0.0436(16) 0.0290(12) 0.0084(12) 0.0091(11) 0.0040(12)
O1 0.0567(11) 0.0721(14) 0.0427(11) 0.0220(11) 0.0110(9) 0.0302(10)
O2 0.0913(14) 0.0558(13) 0.0374(10) -0.0075(11) 0.0292(10) 0.0095(10)
O3 0.0853(14) 0.0524(13) 0.0252(9) -0.0134(11) 0.0184(9) -0.0040(9)
O4 0.0595(12) 0.0415(11) 0.0315(10) -0.0041(9) 0.0123(8) -0.0083(8)
C1 0.0490(15) 0.0399(15) 0.0262(13) 0.0081(13) 0.0094(12) 0.0057(12)
C2 0.0450(15) 0.0358(14) 0.0229(12) -0.0016(12) 0.0103(11) 0.0020(11)
C3 0.0381(13) 0.0330(14) 0.0237(11) 0.0015(12) 0.0083(10) 0.0012(11)
C4 0.0371(14) 0.0458(15) 0.0256(12) 0.0015(12) 0.0072(11) 0.0059(12)
N1 0.0375(11) 0.0423(13) 0.0264(10) 0.0095(10) 0.0098(9) 0.0092(10)
C6 0.0451(15) 0.0435(17) 0.0274(13) 0.0033(13) 0.0097(12) 0.0071(13)
C7 0.104(3) 0.071(2) 0.0277(14) -0.0058(19) 0.0198(16) -0.0118(14)
C8 0.0509(17) 0.081(2) 0.0399(15) -0.0026(17) 0.0071(13) -0.0007(16)
C9 0.0466(16) 0.067(2) 0.0455(15) 0.0090(15) 0.0197(13) 0.0213(15)
C10 0.0618(18) 0.056(2) 0.0560(18) 0.0122(16) 0.0215(15) 0.0000(15)
C11 0.0411(14) 0.0320(15) 0.0266(12) -0.0002(12) 0.0101(10) -0.0042(11)
C12 0.0344(13) 0.0442(16) 0.0281(12) -0.0014(12) 0.0048(10) 0.0045(12)
C13 0.0480(16) 0.0528(19) 0.0409(15) -0.0047(14) 0.0095(13) 0.0021(13)
C14 0.0559(18) 0.067(2) 0.060(2) -0.0141(16) 0.0211(16) 0.0114(17)
C15 0.062(2) 0.089(3) 0.0543(18) -0.0014(19) 0.0342(16) 0.0076(19)
C16 0.075(2) 0.072(2) 0.0531(18) 0.0013(19) 0.0357(17) -0.0099(17)
C17 0.0564(18) 0.0513(18) 0.0453(15) -0.0043(14) 0.0219(14) -0.0037(14)
C18 0.0305(13) 0.0437(16) 0.0244(12) 0.0009(12) 0.0088(10) -0.0015(11)
C19 0.0438(15) 0.0564(18) 0.0351(14) -0.0077(14) 0.0013(12) -0.0016(13)
C20 0.0457(16) 0.080(2) 0.0327(15) -0.0014(16) -0.0039(13) 0.0043(16)
C21 0.0456(16) 0.067(2) 0.0409(16) 0.0118(16) 0.0053(13) 0.0161(16)
C22 0.0481(16) 0.0479(17) 0.0416(16) 0.0065(14) 0.0088(13) 0.0035(14)
C23 0.0441(15) 0.0497(19) 0.0261(13) 0.0047(13) 0.0016(11) 0.0007(13)

loop_
_atom_type_symbol
_atom_type_description
_atom_type_scat_dispersion_real
_atom_type_scat_dispersion_imag
_atom_type_scat_source
C C 0.0033 0.0016 'International Tables Vol C Tables 4.2.6.8 and 6.1.1.4'
H H 0.0000 0.0000 'International Tables Vol C Tables 4.2.6.8 and 6.1.1.4'
N N 0.0061 0.0033 'International Tables Vol C Tables 4.2.6.8 and 6.1.1.4'
O O 0.0106 0.0060 'International Tables Vol C Tables 4.2.6.8 and 6.1.1.4'

loop_
_geom_angle_atom_site_label_1
_geom_angle_atom_site_label_2
_geom_angle_atom_site_label_3
_geom_angle
N1 C5 C10 108.5(2)
N1 C5 C9 109.93(19)
C10 C5 C9 109.2(2)
N1 C5 C8 109.63(18)
C10 C5 C8 111.2(2)
C9 C5 C8 108.3(2)
C6 O3 C7 116.6(2)
C11 O4 H4 109.5
O1 C1 N1 127.1(2)
O1 C1 C2 123.7(2)
N1 C1 C2 109.1(2)
C6 C2 C1 110.15(19)
C6 C2 C3 116.5(2)
C1 C2 C3 104.39(18)
C6 C2 H2 108.5
C1 C2 H2 108.5
C3 C2 H2 108.5
C4 C3 C2 104.13(17)
C4 C3 C11 114.07(17)
C2 C3 C11 113.19(18)
C4 C3 H3 108.4
C2 C3 H3 108.4
C11 C3 H3 108.4
N1 C4 C3 104.93(16)
N1 C4 H4A 110.8
C3 C4 H4A 110.8
N1 C4 H4B 110.8
C3 C4 H4B 110.8
H4A C4 H4B 108.8
C1 N1 C4 112.82(19)
C1 N1 C5 123.18(19)
C4 N1 C5 122.44(17)
O2 C6 O3 124.0(2)
O2 C6 C2 124.4(2)
O3 C6 C2 111.5(2)
O3 C7 H7A 109.5
O3 C7 H7B 109.5
H7A C7 H7B 109.5
O3 C7 H7C 109.5
H7A C7 H7C 109.5
H7B C7 H7C 109.5
C5 C8 H8A 109.5
C5 C8 H8B 109.5
H8A C8 H8B 109.5
C5 C8 H8C 109.5
H8A C8 H8C 109.5
H8B C8 H8C 109.5
C5 C9 H9A 109.5
C5 C9 H9B 109.5
H9A C9 H9B 109.5
C5 C9 H9C 109.5
H9A C9 H9C 109.5
H9B C9 H9C 109.5
C5 C10 H10A 109.5
C5 C10 H10B 109.5
H10A C10 H10B 109.5
C5 C10 H10C 109.5
H10A C10 H10C 109.5
H10B C10 H10C 109.5
O4 C11 C12 106.53(18)
O4 C11 C18 110.80(18)
C12 C11 C18 109.59(18)
O4 C11 C3 108.88(18)
C12 C11 C3 108.80(17)
C18 C11 C3 112.06(18)
C13 C12 C17 118.0(2)
C13 C12 C11 121.5(2)
C17 C12 C11 120.5(2)
C12 C13 C14 120.7(3)
C12 C13 H13 119.6
C14 C13 H13 119.6
C15 C14 C13 120.1(3)
C15 C14 H14 120.0
C13 C14 H14 120.0
C14 C15 C16 120.1(3)
C14 C15 H15 119.9
C16 C15 H15 119.9
C15 C16 C17 119.8(3)
C15 C16 H16 120.1
C17 C16 H16 120.1
C16 C17 C12 121.2(3)
C16 C17 H17 119.4
C12 C17 H17 119.4
C23 C18 C19 117.5(2)
C23 C18 C11 122.3(2)
C19 C18 C11 120.2(2)
C20 C19 C18 120.9(3)
C20 C19 H19 119.5
C18 C19 H19 119.5
C21 C20 C19 120.7(3)
C21 C20 H20 119.7
C19 C20 H20 119.7
C20 C21 C22 119.6(3)
C20 C21 H21 120.2
C22 C21 H21 120.2
C21 C22 C23 119.7(3)
C21 C22 H22 120.2
C23 C22 H22 120.2
C18 C23 C22 121.6(2)
C18 C23 H23 119.2
C22 C23 H23 119.2

loop_
_geom_bond_atom_site_label_1
_geom_bond_atom_site_label_2
_geom_bond_distance
C5 N1 1.493(3)
C5 C10 1.512(3)
C5 C9 1.523(3)
C5 C8 1.529(3)
O1 C1 1.225(3)
O2 C6 1.198(3)
O3 C6 1.327(3)
O3 C7 1.447(3)
O4 C11 1.426(3)
O4 H4 0.8200
C1 N1 1.350(3)
C1 C2 1.522(3)
C2 C6 1.508(3)
C2 C3 1.537(3)
C2 H2 0.9800
C3 C4 1.529(3)
C3 C11 1.546(3)
C3 H3 0.9800
C4 N1 1.459(3)
C4 H4A 0.9700
C4 H4B 0.9700
C7 H7A 0.9801
C7 H7B 0.9801
C7 H7C 0.9801
C8 H8A 0.9801
C8 H8B 0.9801
C8 H8C 0.9801
C9 H9A 0.9801
C9 H9B 0.9801
C9 H9C 0.9801
C10 H10A 0.9801
C10 H10B 0.9801
C10 H10C 0.9801
C11 C12 1.535(3)
C11 C18 1.536(3)
C12 C13 1.377(3)
C12 C17 1.385(3)
C13 C14 1.395(3)
C13 H13 0.9600
C14 C15 1.364(4)
C14 H14 0.9300
C15 C16 1.367(4)
C15 H15 0.9300
C16 C17 1.383(3)
C16 H16 0.9300
C17 H17 0.9300
C18 C23 1.380(3)
C18 C19 1.388(3)
C19 C20 1.382(4)
C19 H19 0.9300
C20 C21 1.362(4)
C20 H20 0.9300
C21 C22 1.378(4)
C21 H21 0.9300
C22 C23 1.385(3)
C22 H22 0.9300
C23 H23 0.9300

loop_
_geom_hbond_atom_site_label_D
_geom_hbond_atom_site_label_H
_geom_hbond_atom_site_label_A
_geom_hbond_site_symmetry_A
_geom_hbond_distance_DH
_geom_hbond_distance_HA
_geom_hbond_distance_DA
_geom_hbond_angle_DHA
O4 H4 O2 2_555 0.82 2.08 2.891(2) 169

loop_
_geom_torsion_atom_site_label_1
_geom_torsion_atom_site_label_2
_geom_torsion_atom_site_label_3
_geom_torsion_atom_site_label_4
_geom_torsion
O1 C1 C2 C6 -44.9(3)
N1 C1 C2 C6 136.3(2)
O1 C1 C2 C3 -170.7(2)
N1 C1 C2 C3 10.5(2)
C6 C2 C3 C4 -140.9(2)
C1 C2 C3 C4 -19.2(2)
C6 C2 C3 C11 94.7(2)
C1 C2 C3 C11 -143.60(19)
C2 C3 C4 N1 21.1(2)
C11 C3 C4 N1 144.96(19)
O1 C1 N1 C4 -175.4(3)
C2 C1 N1 C4 3.3(3)
O1 C1 N1 C5 -9.4(4)
C2 C1 N1 C5 169.4(2)
C3 C4 N1 C1 -15.8(3)
C3 C4 N1 C5 178.0(2)
C10 C5 N1 C1 -61.5(3)
C9 C5 N1 C1 179.0(2)
C8 C5 N1 C1 60.1(3)
C10 C5 N1 C4 103.2(2)
C9 C5 N1 C4 -16.2(3)
C8 C5 N1 C4 -135.2(2)
C7 O3 C6 O2 2.3(4)
C7 O3 C6 C2 -179.5(2)
C1 C2 C6 O2 108.8(3)
C3 C2 C6 O2 -132.6(3)
C1 C2 C6 O3 -69.4(3)
C3 C2 C6 O3 49.2(3)
C4 C3 C11 O4 -66.0(2)
C2 C3 C11 O4 52.8(2)
C4 C3 C11 C12 178.3(2)
C2 C3 C11 C12 -62.9(2)
C4 C3 C11 C18 56.9(3)
C2 C3 C11 C18 175.74(17)
O4 C11 C12 C13 2.7(3)
C18 C11 C12 C13 -117.2(2)
C3 C11 C12 C13 119.9(2)
O4 C11 C12 C17 -177.5(2)
C18 C11 C12 C17 62.6(3)
C3 C11 C12 C17 -60.2(3)
C17 C12 C13 C14 0.1(4)
C11 C12 C13 C14 179.9(2)
C12 C13 C14 C15 0.1(4)
C13 C14 C15 C16 0.1(5)
C14 C15 C16 C17 -0.5(5)
C15 C16 C17 C12 0.8(5)
C13 C12 C17 C16 -0.6(4)
C11 C12 C17 C16 179.6(3)
O4 C11 C18 C23 156.5(2)
C12 C11 C18 C23 -86.2(3)
C3 C11 C18 C23 34.7(3)
O4 C11 C18 C19 -25.3(3)
C12 C11 C18 C19 92.0(2)
C3 C11 C18 C19 -147.2(2)
C23 C18 C19 C20 0.3(4)
C11 C18 C19 C20 -177.9(2)
C18 C19 C20 C21 0.5(4)
C19 C20 C21 C22 -0.6(4)
C20 C21 C22 C23 -0.2(4)
C19 C18 C23 C22 -1.1(3)
C11 C18 C23 C22 177.1(2)
C21 C22 C23 C18 1.1(4)
